data_7126265
loop_
_publ_author_name
'Wang, Hao-Ran'
'Huang, En-He'
'Luo, Chen'
'Luo, Wen-Feng'
'Xu, Yin'
'Qian, Peng-Cheng'
'Zhou, Jin-Mei'
'Ye, Long-Wu'

_publ_section_title
;
 Copper-catalyzed tandem cis-carbometallation/cyclization of
 imine-ynamides with arylboronic acids.
;
_journal_issue 35
_journal_name_full 'Chemical communications (Cambridge, England)'
_journal_page_first 4832
_journal_page_last 4835
_journal_paper_doi 10.1039/d0cc01424a
_journal_volume 56
_journal_year 2020
_chemical_formula_moiety 'C28 H23 N O3 S'
_chemical_formula_sum 'C28 H23 N O3 S'
_chemical_formula_weight 453.53
_space_group_crystal_system monoclinic
_space_group_IT_number 14
_space_group_name_Hall '-P 2ybc'
_space_group_name_H-M_alt 'P 1 21/c 1'
_atom_sites_solution_hydrogens geom
_atom_sites_solution_primary direct
_audit_creation_date 2019-11-27
_audit_creation_method
;
Olex2 1.2
(compiled 2018.05.29 svn.r3508 for OlexSys, GUI svn.r5506)
;
_audit_update_record
;
2020-01-14 deposited with the CCDC.	2020-03-24 downloaded from the CCDC.
;
_cell_angle_alpha 90
_cell_angle_beta 108.9340(10)
_cell_angle_gamma 90
_cell_formula_units_Z 4
_cell_length_a 12.77990(10)
_cell_length_b 10.15360(10)
_cell_length_c 18.2019(2)
_cell_measurement_reflns_used 9807
_cell_measurement_temperature 100.0(4)
_cell_measurement_theta_max 73.3160
_cell_measurement_theta_min 3.7220
_cell_volume 2234.12(4)
_computing_cell_refinement 'CrysAlisPro 1.171.40.53 (Rigaku OD, 2019)'
_computing_data_collection 'CrysAlisPro 1.171.40.53 (Rigaku OD, 2019)'
_computing_data_reduction 'CrysAlisPro 1.171.40.53 (Rigaku OD, 2019)'
_computing_molecular_graphics 'Olex2 (Dolomanov et al., 2009)'
_computing_publication_material 'Olex2 (Dolomanov et al., 2009)'
_computing_structure_refinement 'ShelXL (Sheldrick, 2015)'
_computing_structure_solution 'SIR2004 (Burla et al.,  2007)'
_diffrn_ambient_environment N~2~
_diffrn_ambient_temperature 100.0(4)
_diffrn_detector 'CCD plate'
_diffrn_detector_area_resol_mean 10.0000
_diffrn_detector_type HyPix
_diffrn_measured_fraction_theta_full 0.994
_diffrn_measured_fraction_theta_max 0.947
_diffrn_measurement_details
;
List of Runs (angles in degrees, time in seconds):

  # Type    Start    End  Width  t~exp~   \w     \q     \k     \f   Frames
#--------------------------------------------------------------------------
  1  \w    -44.00   7.00   0.50    0.05    --  -47.72  15.00  27.00  102
  2  \w    -59.00  15.00   0.50    0.05    --  -47.72  37.00  60.00  148
  3  \w     54.00  79.00   0.50    0.05    --   47.72  15.00  27.00   50
  4  \w    125.00 160.00   0.50    0.05    --   99.94  15.00  27.00   70
  5  \w     86.00 120.00   0.50    0.05    --   99.94  15.00  27.00   68
  6  \w     65.00  91.00   0.50    0.05    --   99.94 -99.00  60.00   52
  7  \w     28.00  61.00   0.50    0.05    --   99.94 -99.00  60.00   66
  8  \w     27.00 111.00   0.50    0.05    --   99.94 -37.00  60.00  168
  9  \w     43.00  96.00   0.50    0.05    --   99.94 -99.00-120.00  106
 10  \w     25.00  97.00   0.50    0.05    --   99.94 -15.00-143.00  144
 11  \w     -7.00  18.00   0.50    0.05    --   47.72 -15.00-143.00   50
 12  \w   -110.00 -34.00   0.50    0.05    --  -47.72 -15.00-143.00  152
 13  \w   -124.00 -75.00   0.50    0.05    --  -86.25 -15.00-143.00   98
 14  \w   -155.00 -89.00   0.50    0.05    --  -86.25 -99.00 -90.00  132
 15  \w    -80.00 -55.00   0.50    0.05    --  -86.25  15.00  27.00   50
 16  \w    -87.00 -18.00   0.50    0.05    --  -86.25  37.00 150.00  138
 17  \w    -91.00 -14.00   0.50    0.05    --  -86.25 125.00 120.00  154
 18  \w     32.00  98.00   0.50    0.05    --   99.94 -99.00 150.00  132
;
_diffrn_measurement_device 'four-circle diffractometer'
_diffrn_measurement_device_type 'XtaLAB Synergy, Dualflex, HyPix'
_diffrn_measurement_method '\w scans'
_diffrn_orient_matrix_type 'CrysAlisPro convention (1999,Acta A55,543-557)'
_diffrn_orient_matrix_UB_11 -0.1116931000
_diffrn_orient_matrix_UB_12 0.0153753000
_diffrn_orient_matrix_UB_13 0.0144243000
_diffrn_orient_matrix_UB_21 -0.0613755000
_diffrn_orient_matrix_UB_22 -0.0249726000
_diffrn_orient_matrix_UB_23 -0.0868449000
_diffrn_orient_matrix_UB_31 -0.0012963000
_diffrn_orient_matrix_UB_32 -0.1488343000
_diffrn_orient_matrix_UB_33 0.0160305000
_diffrn_radiation_monochromator mirror
_diffrn_radiation_probe x-ray
_diffrn_radiation_type CuK\a
_diffrn_radiation_wavelength 1.54184
_diffrn_reflns_av_R_equivalents 0.0330
_diffrn_reflns_av_unetI/netI 0.0300
_diffrn_reflns_Laue_measured_fraction_full 0.994
_diffrn_reflns_Laue_measured_fraction_max 0.947
_diffrn_reflns_limit_h_max 15
_diffrn_reflns_limit_h_min -15
_diffrn_reflns_limit_k_max 5
_diffrn_reflns_limit_k_min -12
_diffrn_reflns_limit_l_max 22
_diffrn_reflns_limit_l_min -20
_diffrn_reflns_number 15426
_diffrn_reflns_point_group_measured_fraction_full 0.994
_diffrn_reflns_point_group_measured_fraction_max 0.947
_diffrn_reflns_theta_full 67.684
_diffrn_reflns_theta_max 73.454
_diffrn_reflns_theta_min 3.656
_diffrn_source 'micro-focus sealed X-ray tube'
_diffrn_source_type 'PhotonJet (Cu) X-ray Source'
_exptl_absorpt_coefficient_mu 1.537
_exptl_absorpt_correction_T_max 1.00000
_exptl_absorpt_correction_T_min 0.76446
_exptl_absorpt_correction_type multi-scan
_exptl_absorpt_process_details
;
CrysAlisPro 1.171.40.53 (Rigaku Oxford Diffraction, 2019)
Empirical absorption correction using spherical harmonics,
 implemented in SCALE3 ABSPACK scaling algorithm.
;
_exptl_crystal_colour 'clear light colourless'
_exptl_crystal_colour_lustre clear
_exptl_crystal_colour_modifier light
_exptl_crystal_colour_primary colourless
_exptl_crystal_density_diffrn 1.348
_exptl_crystal_description block
_exptl_crystal_F_000 952
_exptl_crystal_recrystallization_method 'Re-crystallisation from solvent: hexane and ethyl acetate'
_exptl_crystal_size_max 0.1
_exptl_crystal_size_mid 0.05
_exptl_crystal_size_min 0.05
_refine_diff_density_max 0.314
_refine_diff_density_min -0.571
_refine_diff_density_rms 0.077
_refine_ls_extinction_method none
_refine_ls_goodness_of_fit_ref 1.104
_refine_ls_hydrogen_treatment constr
_refine_ls_matrix_type full
_refine_ls_number_parameters 300
_refine_ls_number_reflns 4263
_refine_ls_number_restraints 0
_refine_ls_restrained_S_all 1.104
_refine_ls_R_factor_all 0.0447
_refine_ls_R_factor_gt 0.0378
_refine_ls_shift/su_max 0.000
_refine_ls_shift/su_mean 0.000
_refine_ls_structure_factor_coef Fsqd
_refine_ls_weighting_details
;
 w=1/[\s^2^(Fo^2^)+(0.0530P)^2^+1.4270P]
 where P=(Fo^2^+2Fc^2^)/3
;
_refine_ls_weighting_scheme calc
_refine_ls_wR_factor_gt 0.0994
_refine_ls_wR_factor_ref 0.1112
_reflns_Friedel_coverage 0.000
_reflns_number_gt 3907
_reflns_number_total 4263
_reflns_threshold_expression 'I > 2\s(I)'
_cod_data_source_file d0cc01424a2.cif
_cod_data_source_block exp_7258
_cod_depositor_comments 'Adding full bibliography for 7126264--7126265.cif.'
_cod_database_code 7126265
_shelxl_version_number 2013-2
_shelx_space_group_comment
;
The symmetry employed for this shelxl refinement is uniquely defined
by the following loop, which should always be used as a source of
symmetry information in preference to the above space-group names.
They are only intended as comments.
;
_reflns_odcompleteness_completeness 100.00
_reflns_odcompleteness_iscentric 1
_reflns_odcompleteness_theta 64.99
_olex2_refinement_description
;
1. Fixed Uiso
 At 1.2 times of:
  All C(H) groups
 At 1.5 times of:
  All C(H,H,H) groups, All O(H) groups
2.a Aromatic/amide H refined with riding coordinates:
 C1(H1A), C2(H2), C3(H3), C4(H4), C5(H5), C8(H8), C9(H9), C10(H10), C11(H11),
 C12(H12), C15(H15), C17(H17), C18(H18), C19(H19), C20(H20), C23(H23), C24(H24),
  C25(H25), C26(H26)
2.b Idealised Me refined as rotating group:
 C28(H28A,H28B,H28C)
2.c Idealised tetrahedral OH refined as rotating group:
 O1(H1)
;
_olex2_submission_special_instructions 'No special instructions were received'
_oxdiff_exptl_absorpt_empirical_details
;
Empirical correction (ABSPACK) includes:
- Absorption correction using spherical harmonics
- Frame scaling
;
_oxdiff_exptl_absorpt_empirical_full_max 1.226
_oxdiff_exptl_absorpt_empirical_full_min 0.758

loop_
_space_group_symop_operation_xyz
'x, y, z'
'-x, y+1/2, -z+1/2'
'-x, -y, -z'
'x, -y-1/2, z-1/2'

loop_
_atom_site_label
_atom_site_type_symbol
_atom_site_fract_x
_atom_site_fract_y
_atom_site_fract_z
_atom_site_U_iso_or_equiv
_atom_site_adp_type
_atom_site_occupancy
_atom_site_site_symmetry_order
_atom_site_calc_flag
_atom_site_refinement_flags_posn
_atom_site_refinement_flags_adp
_atom_site_refinement_flags_occupancy
_atom_site_disorder_assembly
_atom_site_disorder_group
S1 S 0.10851(3) 0.71258(4) 0.25925(2) 0.01700(13) Uani 1 1 d . . . . .
O1 O 0.30746(10) 0.95347(12) 0.32993(7) 0.0211(3) Uani 1 1 d . . . . .
H1 H 0.2423 0.9578 0.3028 0.032 Uiso 1 1 calc GR . . . .
O2 O 0.04168(10) 0.61806(12) 0.20637(7) 0.0222(3) Uani 1 1 d . . . . .
O3 O 0.11707(10) 0.84398(12) 0.23280(7) 0.0217(3) Uani 1 1 d . . . . .
N1 N 0.23611(11) 0.65015(13) 0.29017(8) 0.0174(3) Uani 1 1 d . . . . .
C1 C 0.28644(14) 0.9262(2) 0.05072(10) 0.0269(4) Uani 1 1 d . . . . .
H1A H 0.2695 0.9420 -0.0022 0.032 Uiso 1 1 calc R . . . .
C2 C 0.30090(14) 1.03045(19) 0.10217(11) 0.0256(4) Uani 1 1 d . . . . .
H2 H 0.2950 1.1166 0.0839 0.031 Uiso 1 1 calc R . . . .
C3 C 0.29746(15) 0.79850(19) 0.07869(10) 0.0260(4) Uani 1 1 d . . . . .
H3 H 0.2889 0.7283 0.0444 0.031 Uiso 1 1 calc R . . . .
C4 C 0.32131(14) 0.77421(18) 0.15769(10) 0.0221(4) Uani 1 1 d . . . . .
H4 H 0.3293 0.6880 0.1759 0.027 Uiso 1 1 calc R . . . .
C5 C 0.32419(14) 1.00672(17) 0.18113(10) 0.0219(4) Uani 1 1 d . . . . .
H5 H 0.3338 1.0772 0.2153 0.026 Uiso 1 1 calc R . . . .
C6 C 0.33325(13) 0.87816(17) 0.20942(10) 0.0187(3) Uani 1 1 d . . . . .
C7 C 0.36356(14) 0.85793(16) 0.29757(9) 0.0174(3) Uani 1 1 d . . . . .
C8 C 0.71369(15) 0.92516(19) 0.41056(11) 0.0273(4) Uani 1 1 d . . . . .
H8 H 0.7889 0.9394 0.4351 0.033 Uiso 1 1 calc R . . . .
C9 C 0.63847(16) 0.9548(2) 0.44831(11) 0.0295(4) Uani 1 1 d . . . . .
H9 H 0.6633 0.9881 0.4986 0.035 Uiso 1 1 calc R . . . .
C10 C 0.67622(15) 0.87408(19) 0.33591(11) 0.0261(4) Uani 1 1 d . . . . .
H10 H 0.7265 0.8530 0.3105 0.031 Uiso 1 1 calc R . . . .
C11 C 0.52601(15) 0.93486(19) 0.41144(11) 0.0267(4) Uani 1 1 d . . . . .
H11 H 0.4760 0.9553 0.4372 0.032 Uiso 1 1 calc R . . . .
C12 C 0.56390(15) 0.85438(17) 0.29897(10) 0.0223(4) Uani 1 1 d . . . . .
H12 H 0.5394 0.8206 0.2488 0.027 Uiso 1 1 calc R . . . .
C13 C 0.48768(14) 0.88462(16) 0.33629(10) 0.0187(3) Uani 1 1 d . . . . .
C14 C 0.34021(13) 0.71878(16) 0.31963(9) 0.0174(3) Uani 1 1 d . . . . .
C15 C 0.41563(14) 0.63272(17) 0.36357(10) 0.0196(3) Uani 1 1 d . . . . .
H15 H 0.4898 0.6518 0.3890 0.024 Uiso 1 1 calc R . . . .
C16 C 0.36414(14) 0.50771(17) 0.36513(10) 0.0195(3) Uani 1 1 d . . . . .
C17 C 0.40547(15) 0.38647(18) 0.39878(11) 0.0272(4) Uani 1 1 d . . . . .
H17 H 0.4792 0.3777 0.4292 0.033 Uiso 1 1 calc R . . . .
C18 C 0.33447(17) 0.28025(19) 0.38587(12) 0.0306(4) Uani 1 1 d . . . . .
H18 H 0.3609 0.1990 0.4077 0.037 Uiso 1 1 calc R . . . .
C19 C 0.22354(16) 0.29299(17) 0.34047(12) 0.0263(4) Uani 1 1 d . . . . .
H19 H 0.1773 0.2199 0.3328 0.032 Uiso 1 1 calc R . . . .
C20 C 0.18054(14) 0.41247(17) 0.30645(10) 0.0218(4) Uani 1 1 d . . . . .
H20 H 0.1066 0.4208 0.2763 0.026 Uiso 1 1 calc R . . . .
C21 C 0.25279(14) 0.51901(16) 0.31937(10) 0.0181(3) Uani 1 1 d . . . . .
C22 C 0.06356(13) 0.72088(16) 0.34058(10) 0.0183(3) Uani 1 1 d . . . . .
C23 C 0.00221(14) 0.61692(17) 0.35512(10) 0.0225(4) Uani 1 1 d . . . . .
H23 H -0.0145 0.5442 0.3223 0.027 Uiso 1 1 calc R . . . .
C24 C 0.08727(14) 0.83107(18) 0.38858(11) 0.0241(4) Uani 1 1 d . . . . .
H24 H 0.1278 0.9007 0.3784 0.029 Uiso 1 1 calc R . . . .
C25 C 0.04949(15) 0.83541(19) 0.45165(11) 0.0269(4) Uani 1 1 d . . . . .
H25 H 0.0646 0.9092 0.4837 0.032 Uiso 1 1 calc R . . . .
C26 C -0.03371(14) 0.62302(17) 0.41900(10) 0.0227(4) Uani 1 1 d . . . . .
H26 H -0.0740 0.5532 0.4293 0.027 Uiso 1 1 calc R . . . .
C27 C -0.01058(14) 0.73194(19) 0.46827(10) 0.0236(4) Uani 1 1 d . . . . .
C28 C -0.04823(18) 0.7350(2) 0.53828(11) 0.0334(5) Uani 1 1 d . . . . .
H28A H -0.1214 0.6986 0.5250 0.050 Uiso 1 1 calc GR . . . .
H28B H -0.0490 0.8243 0.5553 0.050 Uiso 1 1 calc GR . . . .
H28C H 0.0016 0.6839 0.5792 0.050 Uiso 1 1 calc GR . . . .

loop_
_atom_site_aniso_label
_atom_site_aniso_U_11
_atom_site_aniso_U_22
_atom_site_aniso_U_33
_atom_site_aniso_U_23
_atom_site_aniso_U_13
_atom_site_aniso_U_12
S1 0.0164(2) 0.0153(2) 0.0180(2) 0.00169(14) 0.00368(16) 0.00086(14)
O1 0.0216(6) 0.0177(6) 0.0254(6) -0.0036(5) 0.0097(5) 0.0019(5)
O2 0.0220(6) 0.0225(6) 0.0191(6) -0.0015(5) 0.0027(5) -0.0021(5)
O3 0.0206(6) 0.0165(6) 0.0266(6) 0.0064(5) 0.0057(5) 0.0024(5)
N1 0.0171(7) 0.0130(7) 0.0220(7) 0.0017(5) 0.0062(6) 0.0002(5)
C1 0.0211(9) 0.0401(11) 0.0186(8) 0.0054(8) 0.0053(7) -0.0013(8)
C2 0.0213(9) 0.0274(10) 0.0275(9) 0.0094(8) 0.0070(7) 0.0010(7)
C3 0.0243(9) 0.0316(10) 0.0222(9) -0.0061(7) 0.0075(7) -0.0057(7)
C4 0.0228(9) 0.0220(9) 0.0225(8) -0.0012(7) 0.0086(7) -0.0031(7)
C5 0.0211(8) 0.0186(9) 0.0252(9) 0.0022(7) 0.0064(7) -0.0008(7)
C6 0.0167(8) 0.0207(8) 0.0187(8) 0.0013(6) 0.0057(6) -0.0022(6)
C7 0.0210(8) 0.0135(8) 0.0189(8) -0.0009(6) 0.0079(6) 0.0008(6)
C8 0.0200(9) 0.0267(10) 0.0310(10) 0.0051(8) 0.0024(7) -0.0060(7)
C9 0.0305(10) 0.0309(10) 0.0234(9) -0.0053(8) 0.0037(8) -0.0077(8)
C10 0.0228(9) 0.0276(10) 0.0298(9) 0.0050(8) 0.0111(8) -0.0013(7)
C11 0.0267(9) 0.0318(10) 0.0229(9) -0.0045(8) 0.0098(7) -0.0044(8)
C12 0.0234(9) 0.0232(9) 0.0208(8) 0.0006(7) 0.0079(7) -0.0022(7)
C13 0.0213(8) 0.0153(8) 0.0194(8) 0.0019(6) 0.0066(7) -0.0017(6)
C14 0.0173(8) 0.0187(9) 0.0175(8) -0.0014(6) 0.0074(6) -0.0015(6)
C15 0.0183(8) 0.0207(8) 0.0199(8) 0.0007(7) 0.0065(6) -0.0001(6)
C16 0.0209(8) 0.0166(8) 0.0237(8) 0.0038(7) 0.0111(7) 0.0026(6)
C17 0.0237(9) 0.0249(10) 0.0340(10) 0.0078(8) 0.0107(8) 0.0049(7)
C18 0.0320(10) 0.0209(10) 0.0431(11) 0.0110(8) 0.0181(9) 0.0065(7)
C19 0.0297(10) 0.0147(9) 0.0401(11) 0.0031(7) 0.0189(8) -0.0009(7)
C20 0.0212(8) 0.0178(8) 0.0291(9) -0.0006(7) 0.0116(7) -0.0009(7)
C21 0.0214(8) 0.0152(8) 0.0208(8) 0.0017(6) 0.0111(7) 0.0033(6)
C22 0.0130(7) 0.0213(9) 0.0191(8) 0.0010(6) 0.0033(6) 0.0023(6)
C23 0.0204(8) 0.0217(9) 0.0248(9) -0.0032(7) 0.0065(7) -0.0019(7)
C24 0.0220(8) 0.0210(9) 0.0295(9) -0.0049(7) 0.0085(7) -0.0044(7)
C25 0.0260(9) 0.0270(10) 0.0261(9) -0.0092(8) 0.0063(7) -0.0028(7)
C26 0.0219(8) 0.0209(9) 0.0259(9) 0.0025(7) 0.0087(7) -0.0012(7)
C27 0.0186(8) 0.0312(10) 0.0189(8) 0.0018(7) 0.0033(7) 0.0056(7)
C28 0.0391(11) 0.0405(12) 0.0209(9) 0.0002(8) 0.0102(8) 0.0035(9)

loop_
_atom_type_symbol
_atom_type_description
_atom_type_scat_dispersion_real
_atom_type_scat_dispersion_imag
_atom_type_scat_source
C C 0.0181 0.0091 'International Tables Vol C Tables 4.2.6.8 and 6.1.1.4'
H H 0.0000 0.0000 'International Tables Vol C Tables 4.2.6.8 and 6.1.1.4'
N N 0.0311 0.0180 'International Tables Vol C Tables 4.2.6.8 and 6.1.1.4'
O O 0.0492 0.0322 'International Tables Vol C Tables 4.2.6.8 and 6.1.1.4'
S S 0.3331 0.5567 'International Tables Vol C Tables 4.2.6.8 and 6.1.1.4'

loop_
_geom_angle_atom_site_label_1
_geom_angle_atom_site_label_2
_geom_angle_atom_site_label_3
_geom_angle
_geom_angle_site_symmetry_1
_geom_angle_site_symmetry_3
_geom_angle_publ_flag
O2 S1 O3 119.50(7) . . ?
O2 S1 N1 106.09(7) . . ?
O2 S1 C22 108.21(8) . . ?
O3 S1 N1 107.10(7) . . ?
O3 S1 C22 108.65(8) . . ?
N1 S1 C22 106.59(7) . . ?
C7 O1 H1 109.5 . . ?
C14 N1 S1 128.66(11) . . ?
C21 N1 S1 119.53(11) . . ?
C21 N1 C14 107.74(13) . . ?
C2 C1 H1A 120.3 . . ?
C3 C1 H1A 120.3 . . ?
C3 C1 C2 119.46(16) . . ?
C1 C2 H2 119.9 . . ?
C1 C2 C5 120.21(17) . . ?
C5 C2 H2 119.9 . . ?
C1 C3 H3 119.7 . . ?
C1 C3 C4 120.55(17) . . ?
C4 C3 H3 119.7 . . ?
C3 C4 H4 119.8 . . ?
C6 C4 C3 120.30(17) . . ?
C6 C4 H4 119.8 . . ?
C2 C5 H5 119.7 . . ?
C2 C5 C6 120.54(17) . . ?
C6 C5 H5 119.7 . . ?
C4 C6 C5 118.90(16) . . ?
C4 C6 C7 122.74(15) . . ?
C5 C6 C7 118.24(15) . . ?
O1 C7 C6 110.27(13) . . ?
O1 C7 C13 105.68(13) . . ?
O1 C7 C14 110.51(13) . . ?
C13 C7 C6 109.16(13) . . ?
C14 C7 C6 113.21(13) . . ?
C14 C7 C13 107.68(13) . . ?
C9 C8 H8 120.2 . . ?
C9 C8 C10 119.55(17) . . ?
C10 C8 H8 120.2 . . ?
C8 C9 H9 119.8 . . ?
C8 C9 C11 120.32(17) . . ?
C11 C9 H9 119.8 . . ?
C8 C10 H10 119.9 . . ?
C8 C10 C12 120.18(17) . . ?
C12 C10 H10 119.9 . . ?
C9 C11 H11 119.8 . . ?
C9 C11 C13 120.47(17) . . ?
C13 C11 H11 119.8 . . ?
C10 C12 H12 119.7 . . ?
C10 C12 C13 120.66(17) . . ?
C13 C12 H12 119.7 . . ?
C11 C13 C7 119.82(15) . . ?
C12 C13 C7 121.30(15) . . ?
C12 C13 C11 118.82(16) . . ?
N1 C14 C7 125.84(14) . . ?
C15 C14 N1 107.57(14) . . ?
C15 C14 C7 126.25(15) . . ?
C14 C15 H15 125.1 . . ?
C14 C15 C16 109.86(15) . . ?
C16 C15 H15 125.1 . . ?
C17 C16 C15 132.57(16) . . ?
C17 C16 C21 119.89(16) . . ?
C21 C16 C15 107.45(14) . . ?
C16 C17 H17 120.7 . . ?
C18 C17 C16 118.62(17) . . ?
C18 C17 H17 120.7 . . ?
C17 C18 H18 119.5 . . ?
C17 C18 C19 120.92(17) . . ?
C19 C18 H18 119.5 . . ?
C18 C19 H19 119.2 . . ?
C20 C19 C18 121.52(17) . . ?
C20 C19 H19 119.2 . . ?
C19 C20 H20 121.4 . . ?
C19 C20 C21 117.25(16) . . ?
C21 C20 H20 121.4 . . ?
C16 C21 N1 107.37(14) . . ?
C20 C21 N1 130.77(15) . . ?
C20 C21 C16 121.80(15) . . ?
C23 C22 S1 118.90(13) . . ?
C23 C22 C24 120.82(16) . . ?
C24 C22 S1 120.27(13) . . ?
C22 C23 H23 120.4 . . ?
C26 C23 C22 119.18(16) . . ?
C26 C23 H23 120.4 . . ?
C22 C24 H24 120.5 . . ?
C25 C24 C22 118.91(17) . . ?
C25 C24 H24 120.5 . . ?
C24 C25 H25 119.3 . . ?
C24 C25 C27 121.49(17) . . ?
C27 C25 H25 119.3 . . ?
C23 C26 H26 119.4 . . ?
C23 C26 C27 121.16(16) . . ?
C27 C26 H26 119.4 . . ?
C25 C27 C26 118.43(16) . . ?
C25 C27 C28 121.37(17) . . ?
C26 C27 C28 120.19(17) . . ?
C27 C28 H28A 109.5 . . ?
C27 C28 H28B 109.5 . . ?
C27 C28 H28C 109.5 . . ?
H28A C28 H28B 109.5 . . ?
H28A C28 H28C 109.5 . . ?
H28B C28 H28C 109.5 . . ?

loop_
_geom_bond_atom_site_label_1
_geom_bond_atom_site_label_2
_geom_bond_distance
_geom_bond_site_symmetry_2
_geom_bond_publ_flag
S1 O2 1.4295(12) . ?
S1 O3 1.4346(12) . ?
S1 N1 1.6680(14) . ?
S1 C22 1.7551(17) . ?
O1 H1 0.8200 . ?
O1 C7 1.4408(19) . ?
N1 C14 1.442(2) . ?
N1 C21 1.424(2) . ?
C1 H1A 0.9300 . ?
C1 C2 1.385(3) . ?
C1 C3 1.384(3) . ?
C2 H2 0.9300 . ?
C2 C5 1.391(2) . ?
C3 H3 0.9300 . ?
C3 C4 1.392(3) . ?
C4 H4 0.9300 . ?
C4 C6 1.389(2) . ?
C5 H5 0.9300 . ?
C5 C6 1.394(2) . ?
C6 C7 1.537(2) . ?
C7 C13 1.537(2) . ?
C7 C14 1.525(2) . ?
C8 H8 0.9300 . ?
C8 C9 1.384(3) . ?
C8 C10 1.387(3) . ?
C9 H9 0.9300 . ?
C9 C11 1.390(3) . ?
C10 H10 0.9300 . ?
C10 C12 1.388(3) . ?
C11 H11 0.9300 . ?
C11 C13 1.392(2) . ?
C12 H12 0.9300 . ?
C12 C13 1.391(2) . ?
C14 C15 1.353(2) . ?
C15 H15 0.9300 . ?
C15 C16 1.434(2) . ?
C16 C17 1.400(2) . ?
C16 C21 1.401(2) . ?
C17 H17 0.9300 . ?
C17 C18 1.380(3) . ?
C18 H18 0.9300 . ?
C18 C19 1.396(3) . ?
C19 H19 0.9300 . ?
C19 C20 1.392(2) . ?
C20 H20 0.9300 . ?
C20 C21 1.392(2) . ?
C22 C23 1.391(2) . ?
C22 C24 1.391(2) . ?
C23 H23 0.9300 . ?
C23 C26 1.383(2) . ?
C24 H24 0.9300 . ?
C24 C25 1.383(3) . ?
C25 H25 0.9300 . ?
C25 C27 1.391(3) . ?
C26 H26 0.9300 . ?
C26 C27 1.394(3) . ?
C27 C28 1.501(3) . ?
C28 H28A 0.9600 . ?
C28 H28B 0.9600 . ?
C28 H28C 0.9600 . ?
